data_7245028
loop_
_publ_author_name
'Tian, Xinyu'
'Zhang, Xiaodong'
'Xiao, Yan'
'Wu, Xiaowen'
'Zhang, Bingbing'
'Yang, Daqing'
'Wu, Kui'

_publ_section_title
;
 From oxides to oxysulfides: the mixed-anion GeS3O unit induces huge
 improvement in the nonlinear optical effect and optical anisotropy for
 potential nonlinear optical materials
;
_journal_issue 25
_journal_name_full 'RSC Advances'
_journal_page_first 16296
_journal_page_last 16300
_journal_paper_doi 10.1039/D2RA02605H
_journal_volume 12
_journal_year 2022
_chemical_formula_sum 'Cd Ge2 O S6 Sr2'
_chemical_formula_weight 641.18
_space_group_crystal_system tetragonal
_space_group_IT_number 113
_space_group_name_Hall 'P -4 2ab'
_space_group_name_H-M_alt 'P -4 21 m'
_atom_sites_solution_hydrogens none
_audit_creation_method SHELXL-2016/6
_audit_update_record
;
2022-03-17 deposited with the CCDC.	2022-05-13 downloaded from the CCDC.
;
_cell_angle_alpha 90
_cell_angle_beta 90
_cell_angle_gamma 90
_cell_formula_units_Z 2
_cell_length_a 9.6080(2)
_cell_length_b 9.6080(2)
_cell_length_c 6.2085(2)
_cell_measurement_reflns_used 4446
_cell_measurement_temperature 300(2)
_cell_measurement_theta_max 27.47
_cell_measurement_theta_min 3.00
_cell_volume 573.13(3)
_computing_cell_refinement 'Bruker SMART'
_computing_data_collection 'Bruker SMART'
_computing_data_reduction 'Bruker SAINT'
_computing_molecular_graphics 'Bruker SHELXTL'
_computing_publication_material 'Bruker SHELXTL'
_computing_structure_refinement 'Bruker SHELXTL'
_computing_structure_solution 'Bruker SHELXTL'
_diffrn_ambient_temperature 300(2)
_diffrn_measured_fraction_theta_full 0.986
_diffrn_measured_fraction_theta_max 0.988
_diffrn_measurement_device_type 'CCD area detector'
_diffrn_measurement_method 'phi and omega scans'
_diffrn_radiation_type MoK\a
_diffrn_radiation_wavelength 0.71073
_diffrn_reflns_av_R_equivalents 0.0269
_diffrn_reflns_av_unetI/netI 0.0265
_diffrn_reflns_Laue_measured_fraction_full 0.986
_diffrn_reflns_Laue_measured_fraction_max 0.988
_diffrn_reflns_limit_h_max 12
_diffrn_reflns_limit_h_min -12
_diffrn_reflns_limit_k_max 12
_diffrn_reflns_limit_k_min -12
_diffrn_reflns_limit_l_max 8
_diffrn_reflns_limit_l_min -8
_diffrn_reflns_number 4992
_diffrn_reflns_point_group_measured_fraction_full 0.965
_diffrn_reflns_point_group_measured_fraction_max 0.965
_diffrn_reflns_theta_full 25.242
_diffrn_reflns_theta_max 27.473
_diffrn_reflns_theta_min 2.998
_diffrn_source 'sealed tube'
_exptl_absorpt_coefficient_mu 17.296
_exptl_absorpt_correction_type multi-scan
_exptl_absorpt_process_details SADABS
_exptl_crystal_colour colorless
_exptl_crystal_density_diffrn 3.715
_exptl_crystal_description block
_exptl_crystal_F_000 584
_exptl_crystal_size_max 0.127
_exptl_crystal_size_mid 0.116
_exptl_crystal_size_min 0.054
_exptl_transmission_factor_max 0.7456
_exptl_transmission_factor_min 0.4507
_refine_diff_density_max 0.282
_refine_diff_density_min -0.320
_refine_diff_density_rms 0.062
_refine_ls_abs_structure_details
;
 Flack x determined using 255 quotients [(I+)-(I-)]/[(I+)+(I-)]
 (Parsons, Flack and Wagner, Acta Cryst. B69 (2013) 249-259).
;
_refine_ls_abs_structure_Flack 0.012(6)
_refine_ls_extinction_coef 0.0165(10)
_refine_ls_extinction_expression Fc^*^=kFc[1+0.001xFc^2^\l^3^/sin(2\q)]^-1/4^
_refine_ls_extinction_method 'SHELXL-2016/6 (Sheldrick 2016)'
_refine_ls_goodness_of_fit_ref 0.877
_refine_ls_hydrogen_treatment none
_refine_ls_matrix_type full
_refine_ls_number_parameters 35
_refine_ls_number_reflns 691
_refine_ls_number_restraints 0
_refine_ls_restrained_S_all 0.877
_refine_ls_R_factor_all 0.0102
_refine_ls_R_factor_gt 0.0100
_refine_ls_shift/su_max 0.001
_refine_ls_shift/su_mean 0.000
_refine_ls_structure_factor_coef Fsqd
_refine_ls_weighting_details 'w=1/[\s^2^(Fo^2^)] where P=(Fo^2^+2Fc^2^)/3'
_refine_ls_weighting_scheme calc
_refine_ls_wR_factor_gt 0.0231
_refine_ls_wR_factor_ref 0.0232
_reflns_Friedel_coverage 0.630
_reflns_Friedel_fraction_full 0.933
_reflns_Friedel_fraction_max 0.930
_reflns_number_gt 684
_reflns_number_total 691
_reflns_threshold_expression 'I > 2\s(I)'
_cod_data_source_file d2ra02605h2.cif
_cod_data_source_block 1
_cod_database_code 7245028
_shelx_shelxl_version_number 2016/6
_shelx_space_group_comment
;
The symmetry employed for this shelxl refinement is uniquely defined
by the following loop, which should always be used as a source of
symmetry information in preference to the above space-group names.
They are only intended as comments.
;
_shelx_estimated_absorpt_t_min 0.4507
_shelx_estimated_absorpt_t_max 0.7456

loop_
_space_group_symop_operation_xyz
'x, y, z'
'-x, -y, z'
'y, -x, -z'
'-y, x, -z'
'-x+1/2, y+1/2, -z'
'x+1/2, -y+1/2, -z'
'-y+1/2, -x+1/2, z'
'y+1/2, x+1/2, z'

loop_
_atom_site_label
_atom_site_type_symbol
_atom_site_fract_x
_atom_site_fract_y
_atom_site_fract_z
_atom_site_U_iso_or_equiv
_atom_site_adp_type
_atom_site_occupancy
_atom_site_site_symmetry_order
_atom_site_calc_flag
_atom_site_refinement_flags_posn
_atom_site_refinement_flags_adp
_atom_site_refinement_flags_occupancy
_atom_site_disorder_assembly
_atom_site_disorder_group
Cd1 Cd 1.000000 0.000000 0.000000 0.01608(11) Uani 1 4 d S T P . .
Sr1 Sr 0.84374(2) 0.34374(2) 0.48848(6) 0.01564(10) Uani 1 2 d S T P . .
Ge1 Ge 0.87571(3) 0.62429(3) 0.90483(6) 0.01026(11) Uani 1 2 d S T P . .
S1 S 0.86584(7) 0.63416(7) 1.25000(14) 0.01635(19) Uani 1 2 d S T P . .
S2 S 0.81580(6) 0.06235(7) 0.26597(10) 0.01382(15) Uani 1 1 d . . . . .
O1 O 1.000000 0.500000 0.7896(5) 0.0158(7) Uani 1 4 d S T P . .

loop_
_atom_site_aniso_label
_atom_site_aniso_U_11
_atom_site_aniso_U_22
_atom_site_aniso_U_33
_atom_site_aniso_U_23
_atom_site_aniso_U_13
_atom_site_aniso_U_12
Cd1 0.01671(13) 0.01671(13) 0.01482(17) 0.000 0.000 0.000
Sr1 0.01488(12) 0.01488(12) 0.01715(17) -0.00232(9) -0.00232(9) 0.00007(12)
Ge1 0.01040(13) 0.01040(13) 0.00998(16) -0.00051(10) 0.00051(10) 0.00114(15)
S1 0.0192(3) 0.0192(3) 0.0107(4) -0.0004(2) 0.0004(2) 0.0042(4)
S2 0.0114(3) 0.0162(3) 0.0140(3) -0.0001(2) 0.0002(2) 0.0022(3)
O1 0.0170(11) 0.0170(11) 0.0134(16) 0.000 0.000 0.0059(16)

loop_
_atom_type_symbol
_atom_type_description
_atom_type_scat_dispersion_real
_atom_type_scat_dispersion_imag
_atom_type_scat_source
O O 0.0106 0.0060 'International Tables Vol C Tables 4.2.6.8 and 6.1.1.4'
S S 0.1246 0.1234 'International Tables Vol C Tables 4.2.6.8 and 6.1.1.4'
Ge Ge 0.1547 1.8001 'International Tables Vol C Tables 4.2.6.8 and 6.1.1.4'
Sr Sr -1.5307 3.2498 'International Tables Vol C Tables 4.2.6.8 and 6.1.1.4'
Cd Cd -0.8075 1.2024 'International Tables Vol C Tables 4.2.6.8 and 6.1.1.4'

loop_
_geom_angle_atom_site_label_1
_geom_angle_atom_site_label_2
_geom_angle_atom_site_label_3
_geom_angle
_geom_angle_site_symmetry_1
_geom_angle_site_symmetry_3
_geom_angle_publ_flag
S2 Cd1 S2 116.011(16) 4_645 2_755 ?
S2 Cd1 S2 97.06(3) 4_645 3_665 ?
S2 Cd1 S2 116.011(16) 2_755 3_665 ?
S2 Cd1 S2 116.011(16) 4_645 . ?
S2 Cd1 S2 97.06(3) 2_755 . ?
S2 Cd1 S2 116.011(16) 3_665 . ?
O1 Sr1 S2 64.27(2) . 5_656 ?
O1 Sr1 S2 64.27(2) . 3_666 ?
S2 Sr1 S2 116.93(3) 5_656 3_666 ?
O1 Sr1 S2 144.786(17) . . ?
S2 Sr1 S2 143.376(12) 5_656 . ?
S2 Sr1 S2 80.76(2) 3_666 . ?
O1 Sr1 S2 144.786(16) . 8_545 ?
S2 Sr1 S2 80.76(2) 5_656 8_545 ?
S2 Sr1 S2 143.376(12) 3_666 8_545 ?
S2 Sr1 S2 68.80(2) . 8_545 ?
O1 Sr1 S1 78.79(4) . 2_764 ?
S2 Sr1 S1 129.64(2) 5_656 2_764 ?
S2 Sr1 S1 69.91(2) 3_666 2_764 ?
S2 Sr1 S1 85.707(17) . 2_764 ?
S2 Sr1 S1 125.15(2) 8_545 2_764 ?
O1 Sr1 S1 78.79(4) . 1_554 ?
S2 Sr1 S1 69.91(2) 5_656 1_554 ?
S2 Sr1 S1 129.64(2) 3_666 1_554 ?
S2 Sr1 S1 125.15(2) . 1_554 ?
S2 Sr1 S1 85.707(17) 8_545 1_554 ?
S1 Sr1 S1 70.31(3) 2_764 1_554 ?
O1 Sr1 S1 108.95(5) . 3_567 ?
S2 Sr1 S1 82.250(17) 5_656 3_567 ?
S2 Sr1 S1 82.250(17) 3_666 3_567 ?
S2 Sr1 S1 68.008(18) . 3_567 ?
S2 Sr1 S1 68.008(18) 8_545 3_567 ?
S1 Sr1 S1 144.511(14) 2_764 3_567 ?
S1 Sr1 S1 144.511(14) 1_554 3_567 ?
O1 Sr1 Ge1 28.224(16) . 2_765 ?
S2 Sr1 Ge1 87.696(16) 5_656 2_765 ?
S2 Sr1 Ge1 36.055(13) 3_666 2_765 ?
S2 Sr1 Ge1 116.661(13) . 2_765 ?
S2 Sr1 Ge1 163.323(17) 8_545 2_765 ?
S1 Sr1 Ge1 71.525(16) 2_764 2_765 ?
S1 Sr1 Ge1 101.660(15) 1_554 2_765 ?
S1 Sr1 Ge1 98.659(17) 3_567 2_765 ?
O1 Sr1 Ge1 177.95(5) . 3_566 ?
S2 Sr1 Ge1 115.053(13) 5_656 3_566 ?
S2 Sr1 Ge1 115.053(13) 3_666 3_566 ?
S2 Sr1 Ge1 34.854(12) . 3_566 ?
S2 Sr1 Ge1 34.854(12) 8_545 3_566 ?
S1 Sr1 Ge1 102.860(15) 2_764 3_566 ?
S1 Sr1 Ge1 102.860(15) 1_554 3_566 ?
S1 Sr1 Ge1 69.005(17) 3_567 3_566 ?
Ge1 Sr1 Ge1 151.095(6) 2_765 3_566 ?
O1 Sr1 Sr1 41.36(5) . 2_765 ?
S2 Sr1 Sr1 82.349(13) 5_656 2_765 ?
S2 Sr1 Sr1 82.349(13) 3_666 2_765 ?
S2 Sr1 Sr1 133.590(13) . 2_765 ?
S2 Sr1 Sr1 133.590(13) 8_545 2_765 ?
S1 Sr1 Sr1 47.884(12) 2_764 2_765 ?
S1 Sr1 Sr1 47.884(13) 1_554 2_765 ?
S1 Sr1 Sr1 150.310(17) 3_567 2_765 ?
Ge1 Sr1 Sr1 55.486(6) 2_765 2_765 ?
Ge1 Sr1 Sr1 140.685(7) 3_566 2_765 ?
O1 Ge1 S1 116.54(10) . . ?
O1 Ge1 S2 100.37(6) . 5_656 ?
S1 Ge1 S2 117.06(2) . 5_656 ?
O1 Ge1 S2 100.37(6) . 4_656 ?
S1 Ge1 S2 117.06(2) . 4_656 ?
S2 Ge1 S2 102.66(4) 5_656 4_656 ?
O1 Ge1 Sr1 46.84(6) . 2_765 ?
S1 Ge1 Sr1 135.775(18) . 2_765 ?
S2 Ge1 Sr1 106.89(2) 5_656 2_765 ?
S2 Ge1 Sr1 53.548(18) 4_656 2_765 ?
O1 Ge1 Sr1 117.72(9) . 4_656 ?
S1 Ge1 Sr1 125.73(3) . 4_656 ?
S2 Ge1 Sr1 52.164(18) 5_656 4_656 ?
S2 Ge1 Sr1 52.164(19) 4_656 4_656 ?
Sr1 Ge1 Sr1 84.930(7) 2_765 4_656 ?
Ge1 S1 Sr1 115.52(3) . 2_766 ?
Ge1 S1 Sr1 115.52(3) . 1_556 ?
Sr1 S1 Sr1 84.23(2) 2_766 1_556 ?
Ge1 S1 Sr1 123.27(4) . 4_657 ?
Sr1 S1 Sr1 105.58(2) 2_766 4_657 ?
Sr1 S1 Sr1 105.58(2) 1_556 4_657 ?
Ge1 S2 Cd1 109.79(3) 3_566 . ?
Ge1 S2 Sr1 90.40(2) 3_566 4_646 ?
Cd1 S2 Sr1 121.90(2) . 4_646 ?
Ge1 S2 Sr1 92.98(2) 3_566 . ?
Cd1 S2 Sr1 116.79(2) . . ?
Sr1 S2 Sr1 115.70(2) 4_646 . ?
Ge1 O1 Ge1 134.08(19) 2_765 . ?
Ge1 O1 Sr1 104.94(4) 2_765 . ?
Ge1 O1 Sr1 104.94(4) . . ?
Ge1 O1 Sr1 104.94(4) 2_765 2_765 ?
Ge1 O1 Sr1 104.94(4) . 2_765 ?
Sr1 O1 Sr1 97.28(10) . 2_765 ?

loop_
_geom_bond_atom_site_label_1
_geom_bond_atom_site_label_2
_geom_bond_distance
_geom_bond_site_symmetry_2
_geom_bond_publ_flag
Cd1 S2 2.4935(6) 4_645 ?
Cd1 S2 2.4935(6) 2_755 ?
Cd1 S2 2.4935(6) 3_665 ?
Cd1 S2 2.4935(6) . ?
Sr1 O1 2.829(2) . ?
Sr1 S2 3.0142(7) 5_656 ?
Sr1 S2 3.0142(7) 3_666 ?
Sr1 S2 3.0479(7) . ?
Sr1 S2 3.0479(7) 8_545 ?
Sr1 S1 3.1660(7) 2_764 ?
Sr1 S1 3.1660(7) 1_554 ?
Sr1 S1 3.2780(10) 3_567 ?
Sr1 Ge1 3.7473(4) 2_765 ?
Sr1 Ge1 3.8541(5) 3_566 ?
Sr1 Sr1 4.2465(6) 2_765 ?
Ge1 O1 1.8342(13) . ?
Ge1 S1 2.1472(9) . ?
Ge1 S2 2.2055(7) 5_656 ?
Ge1 S2 2.2055(7) 4_656 ?
